data_4337891
loop_
_publ_author_name
'Hooper, Thomas N.'
'Huertos, Miguel A.'
'Jurca, Titel'
'Pike, Sebastian D.'
'Weller, Andrew S.'
'Manners, Ian'

_publ_section_title
;
 Effect of the Phosphine Steric and Electronic Profile on the Rh-Promoted
 Dehydrocoupling of Phosphine-Boranes.
;
_journal_issue 7
_journal_name_full 'Inorganic chemistry'
_journal_page_first 3716
_journal_paper_doi 10.1021/ic500032f
_journal_volume 53
_journal_year 2014
_chemical_compound_source 'CRL, Universtity of Oxford'
_chemical_formula_moiety 'C96 H68 B3 F48 P4 Rh1'
_chemical_formula_sum 'C96 H68 B3 F48 P4 Rh'
_chemical_formula_weight 2392.74
_chemical_melting_point ?
_chemical_name_systematic RhH(dpp3)P(CF3)2BH2P(CF3)2BH3
_space_group_IT_number 14
_symmetry_cell_setting monoclinic
_symmetry_space_group_name_Hall '-P 2ybc'
_symmetry_space_group_name_H-M 'P 1 21/c 1'
_atom_sites_solution_hydrogens difmap
_atom_sites_solution_primary direct
_audit_creation_date 13-03-27
_audit_creation_method CRYSTALS_ver_14.40
_cell_angle_alpha 90
_cell_angle_beta 109.424(3)
_cell_angle_gamma 90
_cell_formula_units_Z 4
_cell_length_a 23.0154(5)
_cell_length_b 17.2614(3)
_cell_length_c 28.0372(9)
_cell_measurement_reflns_used 14314
_cell_measurement_temperature 150
_cell_measurement_theta_max 77
_cell_measurement_theta_min 3
_cell_volume 10504.6(5)
_computing_cell_refinement 'CrysAlis, (Oxford Diffraction, 2002)'
_computing_data_collection 'SuperNova, (Oxford Diffraction, 2010)'
_computing_data_reduction 'CrysAlis, (Oxford Diffraction, 2002)'
_computing_molecular_graphics 'CAMERON (Watkin et al., 1996)'
_computing_publication_material 'CRYSTALS (Betteridge et al., 2003)'
_computing_structure_refinement 'CRYSTALS (Betteridge et al., 2003)'
_computing_structure_solution 'SIR92 (Altomare et al., 1994)'
_diffrn_ambient_temperature 150
_diffrn_measured_fraction_theta_full 0.996
_diffrn_measured_fraction_theta_max 0.988
_diffrn_measurement_device Area
_diffrn_measurement_device_type 'Oxford Diffraction SuperNova'
_diffrn_measurement_method \w
_diffrn_radiation_monochromator graphite
_diffrn_radiation_type 'Cu K\a'
_diffrn_radiation_wavelength 1.54180
_diffrn_reflns_av_R_equivalents 0.000
_diffrn_reflns_limit_h_max 27
_diffrn_reflns_limit_h_min -28
_diffrn_reflns_limit_k_max 21
_diffrn_reflns_limit_k_min 0
_diffrn_reflns_limit_l_max 35
_diffrn_reflns_limit_l_min 0
_diffrn_reflns_number 21862
_diffrn_reflns_theta_full 74.390
_diffrn_reflns_theta_max 76.690
_diffrn_reflns_theta_min 3.057
_diffrn_standards_number 0
_exptl_absorpt_coefficient_mu 3.066
_exptl_absorpt_correction_T_max 0.97
_exptl_absorpt_correction_T_min 0.80
_exptl_absorpt_correction_type multi-scan
_exptl_absorpt_process_details 'CrysAlis, (Oxford Diffraction, 2002)'
_exptl_crystal_colour 'pale yellow'
_exptl_crystal_density_diffrn 1.513
_exptl_crystal_density_method 'not measured'
_exptl_crystal_description block
_exptl_crystal_F_000 4784
_exptl_crystal_size_max 0.020
_exptl_crystal_size_mid 0.020
_exptl_crystal_size_min 0.010
_platon_squeeze_details
;
;
_refine_diff_density_max 1.44
_refine_diff_density_min -1.32
_refine_ls_extinction_method None
_refine_ls_goodness_of_fit_ref 0.9470
_refine_ls_hydrogen_treatment constr
_refine_ls_matrix_type full
_refine_ls_number_parameters 1504
_refine_ls_number_reflns 20116
_refine_ls_number_restraints 1216
_refine_ls_R_factor_all 0.0961
_refine_ls_R_factor_gt 0.0650
_refine_ls_shift/su_max 0.0299076
_refine_ls_shift/su_mean 0.0004647
_refine_ls_structure_factor_coef Fsqd
_refine_ls_weighting_details
;
 Method= Modified Sheldrick 
 w=1/[\s^2^(F^2^) + ( 0.08P)^2^ +10.32P] 
 ,where P=(max(Fo^2^,0) + 2Fc^2^)/3 
;
_refine_ls_weighting_scheme calc
_refine_ls_wR_factor_all 0.1711
_refine_ls_wR_factor_gt 0.1596
_refine_ls_wR_factor_ref 0.1711
_reflns_limit_h_max 27
_reflns_limit_h_min -28
_reflns_limit_k_max 21
_reflns_limit_k_min 0
_reflns_limit_l_max 35
_reflns_limit_l_min 0
_reflns_number_gt 14058
_reflns_number_total 21862
_reflns_threshold_expression I>2.0\s(I)
_oxford_diffrn_Wilson_B_factor 2.38
_oxford_diffrn_Wilson_scale 1.67
_oxford_refine_ls_r_factor_ref 0.0961
_oxford_refine_ls_scale 0.896(2)
_oxford_reflns_number_all 20116
_oxford_reflns_threshold_expression_ref I>-3.0\s(I)
_oxford_structure_analysis_title 062SDP13
_cod_data_source_file ic500032f_si_003.cif
_cod_data_source_block Compound17
_cod_depositor_comments
;
The following automatic conversions were performed:

'_chemical_melting_point' value 'not measured' was changed to '?' -
the value is undefined or not given.

Automatic conversion script
Id: cif_fix_values 2281 2013-09-26 08:29:07Z andrius 

 Adding full bibliography for 4337890--4337893.cif.
;
_cod_original_sg_symbol_H-M 'P 1 21/c 1 '
_cod_original_formula_sum 'C96 H68 B3 F48 P4 Rh1'
_cod_database_code 4337891

loop_
_symmetry_equiv_pos_as_xyz
x,y,z
-x,-y,-z
-x,y+1/2,-z+1/2
x,-y+1/2,z+1/2

loop_
_atom_site_label
_atom_site_type_symbol
_atom_site_fract_x
_atom_site_fract_y
_atom_site_fract_z
_atom_site_U_iso_or_equiv
_atom_site_occupancy
_atom_site_adp_type
_atom_site_refinement_flags_posn
_atom_site_disorder_assembly
_atom_site_disorder_group
F1 F 0.21427(19) 1.04701(19) 0.64318(17) 0.0856 1.0000 Uani . . .
F2 F 0.16998(19) 1.08377(19) 0.56720(17) 0.0736 1.0000 Uani . . .
F3 F 0.12114(19) 1.08658(19) 0.61964(18) 0.0793 1.0000 Uani . . .
F4 F -0.0314(2) 0.8456(4) 0.4829(2) 0.1311 1.0000 Uani . . .
F5 F -0.04624(18) 0.9169(3) 0.5369(3) 0.1226 1.0000 Uani . . .
F6 F -0.02872(19) 0.7970(3) 0.5491(3) 0.1132 1.0000 Uani . . .
F7 F 0.44472(18) 0.8198(3) 0.71542(18) 0.0864 1.0000 Uani . . .
F8 F 0.44881(19) 0.7976(3) 0.79112(16) 0.0860 1.0000 Uani . . .
F9 F 0.4514(2) 0.7042(3) 0.7423(2) 0.0981 1.0000 Uani . . .
F13 F 0.47577(19) 0.5538(2) 0.7178(2) 0.1068 1.0000 Uani . . .
F14 F 0.4502(2) 0.4485(3) 0.6777(2) 0.1047 1.0000 Uani . . .
F15 F 0.4684(2) 0.4501(3) 0.7563(2) 0.1157 1.0000 Uani . . .
F16 F 0.2974(3) 0.5436(4) 0.8200(2) 0.1355 1.0000 Uani . . .
F17 F 0.2076(3) 0.5299(4) 0.7674(2) 0.1351 1.0000 Uani . . .
F18 F 0.2653(3) 0.4330(3) 0.7922(2) 0.1232 1.0000 Uani . . .
F19 F 0.2861(2) 0.2947(2) 0.5360(2) 0.0944 1.0000 Uani . . .
F20 F 0.2204(3) 0.2975(3) 0.4636(3) 0.1304 1.0000 Uani . . .
F21 F 0.2062(2) 0.2237(2) 0.5177(3) 0.1160 1.0000 Uani . . .
F22 F -0.00261(17) 0.3919(3) 0.47685(18) 0.0852 1.0000 Uani . . .
F23 F 0.00649(18) 0.4436(2) 0.5481(2) 0.0893 1.0000 Uani . . .
F24 F 0.01967(19) 0.3220(2) 0.5419(2) 0.0859 1.0000 Uani . . .
F101 F 0.3971(2) 0.5384(3) 0.27291(16) 0.0816 1.0000 Uani . . .
F102 F 0.3127(2) 0.5584(2) 0.2140(3) 0.1192 1.0000 Uani . . .
F103 F 0.3913(3) 0.5126(3) 0.19825(19) 0.1068 1.0000 Uani . . .
F113 F 0.4238(3) 0.4638(3) 0.4752(2) 0.1155 1.0000 Uani . . .
F114 F 0.3499(2) 0.4433(3) 0.5006(2) 0.0965 1.0000 Uani . . .
F115 F 0.4315(3) 0.3795(3) 0.53055(19) 0.1224 1.0000 Uani . . .
F116 F 0.4084(2) 0.1212(2) 0.37813(19) 0.0858 1.0000 Uani . . .
F117 F 0.3595(2) 0.0871(2) 0.4249(2) 0.1047 1.0000 Uani . . .
F118 F 0.4499(2) 0.1350(3) 0.4564(2) 0.1161 1.0000 Uani . . .
F122 F 0.0604(2) 0.5083(3) 0.18402(17) 0.0960 1.0000 Uani . . .
F123 F 0.1389(2) 0.5820(3) 0.20032(18) 0.0918 1.0000 Uani . . .
F124 F 0.0637(3) 0.6141(3) 0.22456(18) 0.1065 1.0000 Uani . . .
C101 C 0.2777(2) 0.3459(3) 0.2732(2) 0.0452 1.0000 Uani . . .
C102 C 0.3000(2) 0.4181(3) 0.2656(2) 0.0453 1.0000 Uani . . .
C103 C 0.3385(2) 0.4290(3) 0.2367(2) 0.0486 1.0000 Uani . . .
C104 C 0.3561(3) 0.3673(4) 0.2137(2) 0.0594 1.0000 Uani . . .
C105 C 0.3339(3) 0.2952(3) 0.2202(2) 0.0774 1.0000 Uani D . .
C106 C 0.2967(3) 0.2847(3) 0.2495(2) 0.0557 1.0000 Uani . . .
C107 C 0.3587(3) 0.5094(4) 0.2296(3) 0.0629 1.0000 Uani . . .
C108 C 0.3532(2) 0.22622(19) 0.19748(16) 0.0987 1.0000 Uani D . .
C109 C 0.1919(2) 0.2596(3) 0.2960(2) 0.0505 1.0000 Uani . . .
C110 C 0.1613(3) 0.2407(3) 0.2455(2) 0.0608 1.0000 Uani . . .
C111 C 0.1197(3) 0.1799(4) 0.23211(18) 0.0833 1.0000 Uani D . .
C112 C 0.1065(3) 0.1351(4) 0.2679(3) 0.0788 1.0000 Uani . . .
C113 C 0.1357(2) 0.1539(3) 0.3188(2) 0.0769 1.0000 Uani D . .
C114 C 0.1772(2) 0.2143(4) 0.3318(2) 0.0550 1.0000 Uani . . .
C115 C 0.0904(2) 0.1591(2) 0.17675(13) 0.1071 1.0000 Uani D . .
C116 C 0.12590(17) 0.1014(2) 0.35852(14) 0.1029 1.0000 Uani D . .
C117 C 0.2936(2) 0.3140(3) 0.36625(19) 0.0401 1.0000 Uani . . .
C118 C 0.3197(2) 0.3671(3) 0.4045(2) 0.0458 1.0000 Uani . . .
C119 C 0.3686(2) 0.3481(3) 0.4480(2) 0.0478 1.0000 Uani . . .
C120 C 0.3943(2) 0.2750(3) 0.4543(2) 0.0498 1.0000 Uani . . .
C121 C 0.3699(2) 0.2214(3) 0.4160(2) 0.0485 1.0000 Uani . . .
C122 C 0.3206(2) 0.2402(3) 0.3735(2) 0.0463 1.0000 Uani . . .
C123 C 0.3940(3) 0.4078(3) 0.4886(2) 0.0560 1.0000 Uani . . .
C124 C 0.3965(3) 0.1414(3) 0.4204(3) 0.0629 1.0000 Uani . . .
C125 C 0.1962(2) 0.4080(3) 0.3139(2) 0.0440 1.0000 Uani . . .
C126 C 0.1811(2) 0.4297(3) 0.3567(2) 0.0456 1.0000 Uani . . .
C127 C 0.1418(2) 0.4912(3) 0.35574(16) 0.0510 1.0000 Uani D . .
C128 C 0.1146(3) 0.5335(3) 0.3121(2) 0.0541 1.0000 Uani . . .
C129 C 0.1266(3) 0.5113(3) 0.2689(2) 0.0547 1.0000 Uani . . .
C130 C 0.1670(2) 0.4503(3) 0.2699(2) 0.0501 1.0000 Uani . . .
C131 C 0.13128(14) 0.51345(17) 0.40379(11) 0.0625 1.0000 Uani D . .
C132 C 0.0975(4) 0.5542(5) 0.2193(3) 0.0773 1.0000 Uani . . .
C301 C 0.4664(6) 0.2928(8) 0.0961(7) 0.1878 1.0000 Uani D . .
C302 C 0.4756(6) 0.3535(8) 0.1300(6) 0.1929 1.0000 Uani D . .
C303 C 0.5324(5) 0.3959(7) 0.1313(5) 0.1928 1.0000 Uani D . .
C304 C 0.5235(5) 0.4379(7) 0.0828(5) 0.1671 1.0000 Uani D . .
C305 C 0.4734(4) 0.4887(6) 0.0737(5) 0.1630 1.0000 Uani D . .
C1 C 0.3875(2) 0.8251(3) 0.49284(19) 0.0399 1.0000 Uani . . .
C2 C 0.3415(2) 0.8551(3) 0.4430(2) 0.0431 1.0000 Uani . . .
C3 C 0.2730(2) 0.8377(3) 0.43409(18) 0.0377 1.0000 Uani . . .
C4 C 0.4644(2) 0.7498(3) 0.6017(2) 0.0519 1.0000 Uani . . .
C5 C 0.5147(3) 0.7269(4) 0.6420(3) 0.0654 1.0000 Uani . . .
C6 C 0.5366(3) 0.6517(5) 0.6433(3) 0.0698 1.0000 Uani . . .
C7 C 0.5073(3) 0.6006(4) 0.6053(3) 0.0676 1.0000 Uani . . .
C8 C 0.4566(3) 0.6238(3) 0.5646(2) 0.0540 1.0000 Uani . . .
C9 C 0.4350(2) 0.6997(3) 0.56265(19) 0.0394 1.0000 Uani . . .
C10 C 0.3628(2) 0.6693(3) 0.45775(19) 0.0398 1.0000 Uani . . .
C11 C 0.4145(3) 0.6659(3) 0.4419(2) 0.0495 1.0000 Uani . . .
C12 C 0.4115(3) 0.6226(3) 0.3993(3) 0.0594 1.0000 Uani . . .
C13 C 0.3581(3) 0.5844(4) 0.3728(3) 0.0650 1.0000 Uani . . .
C14 C 0.3068(3) 0.5882(3) 0.3880(2) 0.0544 1.0000 Uani . . .
C15 C 0.3096(2) 0.6311(3) 0.4309(2) 0.0422 1.0000 Uani . . .
C16 C 0.2725(2) 0.9422(2) 0.51297(19) 0.0380 1.0000 Uani . . .
C17 C 0.2604(3) 1.0029(3) 0.4786(2) 0.0447 1.0000 Uani . . .
C18 C 0.2778(3) 1.0779(3) 0.4942(3) 0.0557 1.0000 Uani . . .
C19 C 0.3075(3) 1.0935(3) 0.5440(3) 0.0624 1.0000 Uani . . .
C20 C 0.3201(3) 1.0341(3) 0.5787(3) 0.0604 1.0000 Uani . . .
C21 C 0.3035(2) 0.9579(3) 0.5635(2) 0.0442 1.0000 Uani . . .
C22 C 0.1660(2) 0.8430(3) 0.46152(18) 0.0372 1.0000 Uani . . .
C23 C 0.1292(2) 0.9088(3) 0.4550(2) 0.0467 1.0000 Uani . . .
C24 C 0.0670(3) 0.9038(4) 0.4277(3) 0.0596 1.0000 Uani . . .
C25 C 0.0404(3) 0.8346(4) 0.4089(3) 0.0655 1.0000 Uani . . .
C26 C 0.0763(2) 0.7673(3) 0.4171(2) 0.0546 1.0000 Uani . . .
C27 C 0.1392(2) 0.7719(3) 0.4433(2) 0.0440 1.0000 Uani . . .
C28 C 0.1605(2) 0.8292(2) 0.58097(17) 0.0310 1.0000 Uani . . .
C29 C 0.1811(2) 0.9038(3) 0.59696(18) 0.0380 1.0000 Uani . . .
C30 C 0.1392(2) 0.9640(2) 0.59037(19) 0.0379 1.0000 Uani . . .
C31 C 0.0769(2) 0.9505(3) 0.5689(2) 0.0404 1.0000 Uani . . .
C32 C 0.0559(2) 0.8757(3) 0.5540(2) 0.0386 1.0000 Uani . . .
C33 C 0.0976(2) 0.8162(2) 0.55960(18) 0.0348 1.0000 Uani . . .
C34 C 0.1623(2) 1.0452(3) 0.6050(2) 0.0509 1.0000 Uani . . .
C35 C -0.0118(2) 0.8613(3) 0.5333(3) 0.0538 1.0000 Uani . . .
C36 C 0.2603(2) 0.7583(2) 0.65713(17) 0.0342 1.0000 Uani . . .
C37 C 0.2293(2) 0.7569(3) 0.69209(18) 0.0418 1.0000 Uani . . .
C38 C 0.2616(2) 0.7587(3) 0.74332(16) 0.0560 1.0000 Uani D . .
C39 C 0.3253(3) 0.7630(3) 0.7609(2) 0.0546 1.0000 Uani . . .
C40 C 0.3564(3) 0.7659(3) 0.7268(2) 0.0480 1.0000 Uani . . .
C41 C 0.3241(2) 0.7622(3) 0.67464(19) 0.0409 1.0000 Uani . . .
C42 C 0.22706(15) 0.7576(2) 0.78093(11) 0.0811 1.0000 Uani D . .
C43 C 0.4254(3) 0.7708(4) 0.7440(3) 0.0680 1.0000 Uani . . .
C44 C 0.2769(2) 0.5473(2) 0.64915(18) 0.0354 1.0000 Uani . . .
C45 C 0.2527(2) 0.5407(3) 0.6879(2) 0.0452 1.0000 Uani . . .
C46 C 0.2905(3) 0.5175(3) 0.7362(2) 0.0557 1.0000 Uani . . .
C47 C 0.3523(3) 0.5014(3) 0.7444(2) 0.0592 1.0000 Uani . . .
C48 C 0.3760(3) 0.5085(3) 0.7061(3) 0.0550 1.0000 Uani . . .
C49 C 0.3391(2) 0.5317(3) 0.6582(2) 0.0449 1.0000 Uani . . .
C50 C 0.2643(4) 0.5057(5) 0.7785(3) 0.0864 1.0000 Uani . . .
C51 C 0.4430(3) 0.4905(4) 0.7141(3) 0.0700 1.0000 Uani . . .
C52 C 0.1888(2) 0.4839(2) 0.56009(18) 0.0326 1.0000 Uani . . .
C53 C 0.1261(2) 0.4738(3) 0.55297(19) 0.0366 1.0000 Uani . . .
C54 C 0.0979(2) 0.4038(3) 0.5348(2) 0.0407 1.0000 Uani . . .
C55 C 0.1305(2) 0.3444(3) 0.5229(2) 0.0468 1.0000 Uani . . .
C56 C 0.1918(2) 0.3553(3) 0.5285(2) 0.0463 1.0000 Uani . . .
C57 C 0.2214(2) 0.4246(3) 0.5475(2) 0.0418 1.0000 Uani . . .
C59 C 0.2258(3) 0.2916(4) 0.5131(3) 0.0712 1.0000 Uani . . .
B1 B 0.1686(2) 0.6549(3) 0.5833(2) 0.0325 1.0000 Uani . . .
B2 B 0.2795(2) 0.6105(3) 0.5488(2) 0.0339 1.0000 Uani . . .
B3 B 0.2391(3) 0.3326(3) 0.3125(2) 0.0439 1.0000 Uani . . .
P1 P 0.36717(5) 0.73101(6) 0.51166(4) 0.0324 1.0000 Uani . . .
P2 P 0.24922(5) 0.84479(6) 0.49002(4) 0.0313 1.0000 Uani . . .
P3 P 0.21600(4) 0.74989(5) 0.58936(4) 0.0276 1.0000 Uani . . .
P4 P 0.22707(5) 0.57427(5) 0.58563(4) 0.0301 1.0000 Uani . . .
Rh1 Rh 0.284584(14) 0.741678(15) 0.541465(12) 0.0276 1.0000 Uani . . .
C58 C 0.0307(3) 0.3917(3) 0.5257(3) 0.0585 1.0000 Uani . . .
F1040 F 0.3292(8) 0.2244(6) 0.1465(3) 0.1094 0.2560 Uani D 3 1
F1041 F 0.3755(4) 0.2439(3) 0.1600(3) 0.1252 0.7440 Uani D 3 2
F1060 F 0.3071(3) 0.1755(3) 0.1769(3) 0.1069 0.7440 Uani D 3 2
F1061 F 0.3367(8) 0.1589(3) 0.2129(6) 0.1092 0.2560 Uani D 3 1
F1050 F 0.3979(3) 0.1845(4) 0.2309(3) 0.1253 0.7440 Uani D 3 2
F1051 F 0.4147(3) 0.2212(7) 0.2081(7) 0.1084 0.2560 Uani D 3 1
F1070 F 0.0728(4) 0.2219(4) 0.1479(2) 0.1272 0.5478 Uani D 4 1
F1071 F 0.0986(4) 0.2148(4) 0.1465(2) 0.1129 0.4522 Uani D 4 2
F1090 F 0.0406(3) 0.1149(5) 0.1689(2) 0.1244 0.5478 Uani D 4 1
F1091 F 0.0298(3) 0.1481(6) 0.1644(2) 0.1178 0.4522 Uani D 4 2
F1080 F 0.1141(4) 0.0943(5) 0.1651(2) 0.1198 0.4522 Uani D 4 2
F1081 F 0.1293(3) 0.1201(5) 0.1593(2) 0.1113 0.5478 Uani D 4 1
F1110 F 0.0661(2) 0.0881(4) 0.3504(2) 0.1315 0.7037 Uani D 5 1
F1111 F 0.0726(4) 0.0626(6) 0.3412(3) 0.1133 0.2963 Uani D 5 2
F1120 F 0.1247(6) 0.1408(4) 0.3992(3) 0.1075 0.2963 Uani D 5 2
F1121 F 0.1491(3) 0.1315(3) 0.40492(19) 0.0971 0.7037 Uani D 5 1
F1100 F 0.1706(4) 0.0483(6) 0.3749(4) 0.1126 0.2963 Uani D 5 2
F1101 F 0.1527(3) 0.0319(3) 0.3599(2) 0.1219 0.7037 Uani D 5 1
H1021 H 0.2890 0.4612 0.2805 0.0535 1.0000 Uiso R . .
H1041 H 0.3819 0.3733 0.1943 0.0708 1.0000 Uiso R . .
H1061 H 0.2840 0.2352 0.2532 0.0667 1.0000 Uiso R . .
H1101 H 0.1682 0.2710 0.2202 0.0728 1.0000 Uiso R . .
H1121 H 0.0789 0.0941 0.2588 0.0942 1.0000 Uiso R . .
H1141 H 0.1956 0.2256 0.3659 0.0658 1.0000 Uiso R . .
H1181 H 0.3045 0.4170 0.4013 0.0550 1.0000 Uiso R . .
H1201 H 0.4268 0.2624 0.4832 0.0601 1.0000 Uiso R . .
H1221 H 0.3054 0.2032 0.3484 0.0559 1.0000 Uiso R . .
H1261 H 0.1976 0.4017 0.3866 0.0545 1.0000 Uiso R . .
H1281 H 0.0891 0.5751 0.3125 0.0647 1.0000 Uiso R . .
H1301 H 0.1742 0.4376 0.2401 0.0600 1.0000 Uiso R . .
H3011 H 0.4263 0.2984 0.0707 0.2820 1.0000 Uiso R . .
H3012 H 0.4696 0.2445 0.1138 0.2820 1.0000 Uiso R . .
H3013 H 0.4985 0.2971 0.0810 0.2819 1.0000 Uiso R . .
H11 H 0.3912 0.8625 0.5194 0.0475 1.0000 Uiso R . .
H12 H 0.4274 0.8195 0.4888 0.0482 1.0000 Uiso R . .
H21 H 0.3471 0.9105 0.4414 0.0517 1.0000 Uiso R . .
H22 H 0.3529 0.8304 0.4161 0.0519 1.0000 Uiso R . .
H31 H 0.2485 0.8749 0.4097 0.0450 1.0000 Uiso R . .
H32 H 0.2642 0.7851 0.4215 0.0444 1.0000 Uiso R . .
H41 H 0.4502 0.8002 0.6013 0.0621 1.0000 Uiso R . .
H51 H 0.5338 0.7614 0.6680 0.0789 1.0000 Uiso R . .
H61 H 0.5708 0.6361 0.6693 0.0838 1.0000 Uiso R . .
H71 H 0.5217 0.5499 0.6072 0.0810 1.0000 Uiso R . .
H81 H 0.4379 0.5896 0.5388 0.0649 1.0000 Uiso R . .
H111 H 0.4499 0.6930 0.4597 0.0590 1.0000 Uiso R . .
H121 H 0.4455 0.6193 0.3885 0.0712 1.0000 Uiso R . .
H131 H 0.3564 0.5552 0.3443 0.0779 1.0000 Uiso R . .
H141 H 0.2706 0.5631 0.3695 0.0652 1.0000 Uiso R . .
H151 H 0.2760 0.6336 0.4416 0.0508 1.0000 Uiso R . .
H171 H 0.2393 0.9935 0.4446 0.0543 1.0000 Uiso R . .
H181 H 0.2696 1.1175 0.4705 0.0671 1.0000 Uiso R . .
H191 H 0.3191 1.1439 0.5548 0.0746 1.0000 Uiso R . .
H201 H 0.3400 1.0455 0.6127 0.0718 1.0000 Uiso R . .
H211 H 0.3135 0.9186 0.5872 0.0532 1.0000 Uiso R . .
H231 H 0.1462 0.9566 0.4687 0.0559 1.0000 Uiso R . .
H241 H 0.0427 0.9479 0.4220 0.0720 1.0000 Uiso R . .
H251 H -0.0013 0.8326 0.3905 0.0790 1.0000 Uiso R . .
H261 H 0.0582 0.7197 0.4052 0.0659 1.0000 Uiso R . .
H271 H 0.1632 0.7265 0.4485 0.0530 1.0000 Uiso R . .
H291 H 0.2235 0.9135 0.6119 0.0456 1.0000 Uiso R . .
H311 H 0.0487 0.9915 0.5645 0.0490 1.0000 Uiso R . .
H331 H 0.0828 0.7667 0.5491 0.0421 1.0000 Uiso R . .
H371 H 0.1863 0.7547 0.6812 0.0498 1.0000 Uiso R . .
H391 H 0.3463 0.7643 0.7953 0.0661 1.0000 Uiso R . .
H411 H 0.3455 0.7627 0.6514 0.0492 1.0000 Uiso R . .
H451 H 0.2113 0.5528 0.6823 0.0541 1.0000 Uiso R . .
H471 H 0.3770 0.4859 0.7760 0.0706 1.0000 Uiso R . .
H491 H 0.3553 0.5366 0.6325 0.0542 1.0000 Uiso R . .
H531 H 0.1038 0.5144 0.5607 0.0441 1.0000 Uiso R . .
H551 H 0.1111 0.2966 0.5114 0.0555 1.0000 Uiso R . .
H571 H 0.2633 0.4316 0.5519 0.0498 1.0000 Uiso R . .
H2 H 0.1334 0.6522 0.5445 0.0296 1.0000 Uiso R . .
H4 H 0.2546 0.6524 0.5182 0.0315 1.0000 Uiso R . .
H3 H 0.1485 0.6553 0.6108 0.0452 1.0000 Uiso R . .
H5 H 0.3126 0.6579 0.5734 0.0345 1.0000 Uiso R . .
H6 H 0.3103 0.5709 0.5418 0.0526 1.0000 Uiso R . .
F1190 F 0.0838(3) 0.5619(3) 0.39689(17) 0.0919 0.7183 Uani D 6 2
F1191 F 0.1080(5) 0.5845(4) 0.4027(2) 0.0748 0.2817 Uani D 6 1
F1200 F 0.1791(2) 0.5489(3) 0.43679(18) 0.0904 0.7183 Uani D 6 2
F1201 F 0.1827(3) 0.5129(6) 0.4443(2) 0.0653 0.2817 Uani D 6 1
F1210 F 0.0923(4) 0.4670(5) 0.4159(3) 0.0731 0.2817 Uani D 6 1
F1211 F 0.1192(3) 0.4532(3) 0.42893(17) 0.0713 0.7183 Uani D 6 2
F500 F 0.1663(3) 0.7515(11) 0.75810(19) 0.0765 0.1687 Uani D 2 1
F501 F 0.1762(2) 0.7140(3) 0.76487(17) 0.1128 0.8313 Uani D 2 2
F520 F 0.2093(2) 0.8282(3) 0.78941(18) 0.0940 0.8313 Uani D 2 2
F521 F 0.2365(7) 0.8217(6) 0.8087(5) 0.0866 0.1687 Uani D 2 1
F510 F 0.2440(7) 0.6985(7) 0.8130(5) 0.0887 0.1687 Uani D 2 1
F511 F 0.2612(2) 0.7295(3) 0.82546(15) 0.0921 0.8313 Uani D 2 2
H1 H 0.3096 0.7955 0.5708 0.0515 1.0000 Uiso R . .
H3022 H 0.4803 0.3322 0.1636 0.2324 1.0000 Uiso R . .
H3021 H 0.4406 0.3902 0.1197 0.2323 1.0000 Uiso R . .
H3041 H 0.5613 0.4662 0.0853 0.2021 1.0000 Uiso R . .
H3042 H 0.5142 0.3990 0.0553 0.2024 1.0000 Uiso R . .
H3031 H 0.5424 0.4337 0.1590 0.2323 1.0000 Uiso R . .
H3032 H 0.5647 0.3565 0.1361 0.2320 1.0000 Uiso R . .
H3052 H 0.4670 0.5035 0.1043 0.1969 1.0000 Uiso DR . .
H3053 H 0.4373 0.4645 0.0518 0.1969 1.0000 Uiso DR . .
H3051 H 0.4815 0.5339 0.0577 0.1969 1.0000 Uiso DR . .

loop_
_atom_site_aniso_label
_atom_site_aniso_U_11
_atom_site_aniso_U_22
_atom_site_aniso_U_33
_atom_site_aniso_U_23
_atom_site_aniso_U_13
_atom_site_aniso_U_12
F1 0.072(2) 0.0426(17) 0.101(3) -0.0220(18) -0.027(2) 0.0013(16)
F2 0.076(3) 0.0426(17) 0.099(3) 0.0066(18) 0.025(2) -0.0135(16)
F3 0.077(3) 0.0401(17) 0.119(4) -0.0276(19) 0.030(2) 0.0063(16)
F4 0.041(2) 0.244(7) 0.099(4) -0.049(4) 0.011(2) -0.023(3)
F5 0.040(2) 0.069(3) 0.244(7) -0.047(3) 0.027(3) 0.0043(18)
F6 0.048(2) 0.074(3) 0.192(6) 0.030(3) 0.007(3) -0.013(2)
F7 0.049(2) 0.115(3) 0.082(3) -0.007(3) 0.004(2) -0.022(2)
F8 0.059(2) 0.117(3) 0.060(2) -0.028(2) -0.0092(19) -0.001(2)
F9 0.060(2) 0.095(3) 0.116(4) -0.024(3) -0.001(2) 0.024(2)
F13 0.048(2) 0.066(2) 0.194(6) 0.016(3) 0.022(3) -0.0077(18)
F14 0.048(2) 0.112(4) 0.138(5) -0.013(3) 0.009(3) 0.026(2)
F15 0.054(2) 0.126(4) 0.141(5) 0.066(4) -0.002(3) 0.023(2)
F16 0.152(6) 0.191(7) 0.061(3) -0.022(4) 0.033(4) -0.007(5)
F17 0.115(4) 0.237(7) 0.071(3) 0.060(4) 0.054(3) 0.076(5)
F18 0.154(6) 0.122(4) 0.109(4) 0.054(4) 0.064(4) 0.016(4)
F19 0.068(3) 0.054(2) 0.159(5) -0.025(2) 0.034(3) 0.0190(19)
F20 0.172(6) 0.117(4) 0.122(5) -0.028(4) 0.076(5) 0.044(4)
F21 0.109(4) 0.0298(18) 0.236(7) -0.020(3) 0.093(4) -0.0031(19)
F22 0.0435(19) 0.111(3) 0.082(3) -0.008(2) -0.0049(19) -0.008(2)
F23 0.050(2) 0.089(3) 0.144(4) -0.043(3) 0.053(3) -0.0232(19)
F24 0.063(2) 0.070(2) 0.130(4) 0.009(2) 0.039(3) -0.0250(19)
F101 0.083(3) 0.100(3) 0.065(3) -0.024(2) 0.028(2) -0.032(2)
F102 0.082(3) 0.056(2) 0.186(6) 0.036(3) 0.000(3) -0.012(2)
F103 0.153(5) 0.112(3) 0.079(3) -0.028(3) 0.070(3) -0.064(3)
F113 0.140(5) 0.114(4) 0.105(4) -0.053(3) 0.057(4) -0.070(4)
F114 0.064(2) 0.112(3) 0.110(4) -0.061(3) 0.024(2) 0.004(2)
F115 0.139(5) 0.105(4) 0.071(3) -0.030(3) -0.036(3) 0.048(3)
F116 0.101(3) 0.059(2) 0.110(4) 0.004(2) 0.052(3) 0.023(2)
F117 0.102(4) 0.054(2) 0.177(6) 0.036(3) 0.071(4) 0.010(2)
F118 0.092(3) 0.081(3) 0.124(4) -0.014(3) -0.033(3) 0.044(3)
F122 0.080(3) 0.122(4) 0.062(3) 0.010(2) -0.009(2) 0.022(3)
F123 0.098(3) 0.108(3) 0.074(3) 0.035(2) 0.036(3) 0.026(3)
F124 0.125(4) 0.119(4) 0.077(3) 0.034(3) 0.035(3) 0.081(3)
C101 0.041(3) 0.048(3) 0.043(3) 0.007(2) 0.009(2) 0.013(2)
C102 0.039(3) 0.050(3) 0.042(3) -0.001(2) 0.007(2) 0.004(2)
C103 0.042(3) 0.059(3) 0.039(3) 0.005(2) 0.006(2) 0.006(2)
C104 0.057(3) 0.070(4) 0.057(4) 0.016(3) 0.027(3) 0.016(3)
C105 0.115(5) 0.055(3) 0.087(4) 0.014(3) 0.067(4) 0.028(3)
C106 0.065(4) 0.047(3) 0.059(4) 0.005(2) 0.026(3) 0.013(3)
C107 0.066(4) 0.070(4) 0.055(4) -0.002(3) 0.024(3) -0.019(3)
C108 0.138(4) 0.076(3) 0.114(4) -0.003(3) 0.084(3) 0.026(3)
C109 0.039(2) 0.054(3) 0.053(3) -0.001(2) 0.007(2) 0.003(2)
C110 0.060(3) 0.057(3) 0.051(3) 0.001(3) -0.001(3) -0.001(3)
C111 0.074(4) 0.077(4) 0.070(4) -0.003(3) -0.014(3) -0.006(3)
C112 0.049(3) 0.067(4) 0.090(5) 0.010(4) -0.017(3) -0.011(3)
C113 0.047(3) 0.090(4) 0.080(4) 0.015(3) 0.003(3) -0.015(3)
C114 0.036(3) 0.071(4) 0.050(3) -0.001(3) 0.005(2) -0.002(2)
C115 0.104(4) 0.104(4) 0.078(3) -0.006(3) -0.017(3) -0.016(3)
C116 0.071(3) 0.130(4) 0.091(3) 0.021(3) 0.004(3) -0.039(3)
C117 0.032(2) 0.045(2) 0.042(3) 0.002(2) 0.011(2) 0.0045(19)
C118 0.038(2) 0.051(3) 0.049(3) 0.004(2) 0.015(2) 0.011(2)
C119 0.038(3) 0.055(3) 0.049(3) -0.007(2) 0.012(2) 0.004(2)
C120 0.040(3) 0.055(3) 0.051(3) 0.004(2) 0.011(2) 0.008(2)
C121 0.041(3) 0.044(3) 0.058(3) 0.005(2) 0.013(2) 0.005(2)
C122 0.040(2) 0.046(3) 0.051(3) -0.002(2) 0.014(2) 0.002(2)
C123 0.043(3) 0.059(3) 0.061(4) -0.008(3) 0.011(3) 0.010(2)
C124 0.053(3) 0.052(3) 0.078(5) 0.011(3) 0.015(3) 0.012(3)
C125 0.035(2) 0.052(3) 0.045(3) 0.000(2) 0.012(2) 0.005(2)
C126 0.035(2) 0.052(3) 0.047(3) 0.004(2) 0.010(2) 0.007(2)
C127 0.044(3) 0.062(3) 0.051(3) -0.002(2) 0.022(2) 0.006(2)
C128 0.047(3) 0.056(3) 0.059(4) 0.005(3) 0.017(3) 0.015(2)
C129 0.049(3) 0.061(3) 0.051(3) 0.002(3) 0.012(3) 0.012(3)
C130 0.042(3) 0.060(3) 0.048(3) 0.000(2) 0.015(2) 0.009(2)
C131 0.063(3) 0.071(3) 0.060(3) -0.002(2) 0.029(2) 0.009(2)
C132 0.076(5) 0.086(5) 0.067(5) 0.020(4) 0.020(4) 0.048(4)
C301 0.157(10) 0.164(11) 0.219(14) -0.008(9) 0.032(10) 0.041(9)
C302 0.142(8) 0.182(10) 0.232(12) 0.009(8) 0.032(9) 0.016(8)
C303 0.121(7) 0.195(9) 0.246(12) 0.022(8) 0.039(8) 0.006(7)
C304 0.096(6) 0.147(8) 0.264(12) 0.012(7) 0.067(8) 0.002(6)
C305 0.074(5) 0.130(8) 0.297(13) 0.017(8) 0.077(8) -0.013(5)
C1 0.039(2) 0.035(2) 0.045(3) -0.0013(19) 0.014(2) -0.0036(18)
C2 0.046(3) 0.047(3) 0.039(3) 0.008(2) 0.019(2) 0.004(2)
C3 0.041(2) 0.038(2) 0.032(2) 0.0034(18) 0.0091(19) 0.0039(18)
C4 0.033(2) 0.063(3) 0.050(3) 0.001(3) 0.002(2) 0.002(2)
C5 0.046(3) 0.083(4) 0.057(4) 0.001(3) 0.004(3) -0.010(3)
C6 0.037(3) 0.106(5) 0.057(4) 0.029(4) 0.004(3) 0.017(3)
C7 0.057(4) 0.070(4) 0.073(5) 0.026(3) 0.017(3) 0.030(3)
C8 0.047(3) 0.055(3) 0.059(4) 0.010(3) 0.017(3) 0.013(2)
C9 0.026(2) 0.046(2) 0.045(3) 0.002(2) 0.0100(19) 0.0007(18)
C10 0.042(3) 0.036(2) 0.044(3) -0.0018(19) 0.018(2) 0.0036(19)
C11 0.043(3) 0.056(3) 0.054(3) -0.007(2) 0.023(2) 0.002(2)
C12 0.064(4) 0.059(3) 0.069(4) -0.010(3) 0.040(3) 0.000(3)
C13 0.082(5) 0.068(4) 0.057(4) -0.017(3) 0.039(3) -0.001(3)
C14 0.060(3) 0.050(3) 0.051(3) -0.012(2) 0.017(3) -0.006(2)
C15 0.045(3) 0.039(2) 0.045(3) -0.003(2) 0.019(2) 0.003(2)
C16 0.039(2) 0.032(2) 0.044(3) 0.0006(18) 0.016(2) 0.0035(18)
C17 0.053(3) 0.031(2) 0.049(3) 0.005(2) 0.017(2) 0.006(2)
C18 0.063(4) 0.035(3) 0.070(4) 0.012(2) 0.022(3) 0.008(2)
C19 0.057(3) 0.028(2) 0.090(5) 0.002(3) 0.010(3) -0.001(2)
C20 0.060(4) 0.044(3) 0.065(4) -0.011(3) 0.005(3) -0.003(2)
C21 0.048(3) 0.034(2) 0.046(3) 0.002(2) 0.010(2) 0.002(2)
C22 0.037(2) 0.040(2) 0.035(2) 0.0052(18) 0.0121(19) 0.0049(18)
C23 0.042(3) 0.040(2) 0.059(3) 0.003(2) 0.019(2) 0.008(2)
C24 0.035(3) 0.060(3) 0.082(5) 0.002(3) 0.015(3) 0.015(2)
C25 0.032(3) 0.071(4) 0.083(5) 0.000(3) 0.005(3) 0.005(3)
C26 0.036(3) 0.056(3) 0.065(4) 0.002(3) 0.008(2) 0.000(2)
C27 0.043(3) 0.038(2) 0.047(3) 0.002(2) 0.010(2) 0.0035(19)
C28 0.035(2) 0.0283(19) 0.031(2) -0.0012(16) 0.0130(18) 0.0010(16)
C29 0.036(2) 0.037(2) 0.039(3) -0.0019(18) 0.0106(19) 0.0020(18)
C30 0.040(2) 0.026(2) 0.043(3) -0.0041(17) 0.009(2) 0.0039(17)
C31 0.037(2) 0.033(2) 0.050(3) -0.0033(19) 0.014(2) 0.0066(18)
C32 0.032(2) 0.033(2) 0.050(3) 0.0005(19) 0.013(2) 0.0043(17)
C33 0.039(2) 0.0253(19) 0.042(3) -0.0029(17) 0.015(2) 0.0014(16)
C34 0.044(3) 0.031(2) 0.067(4) -0.014(2) 0.004(3) 0.008(2)
C35 0.039(3) 0.031(2) 0.086(4) -0.006(2) 0.014(3) 0.006(2)
C36 0.040(2) 0.0262(19) 0.034(2) 0.0004(16) 0.0093(18) -0.0003(17)
C37 0.045(3) 0.041(2) 0.037(2) -0.0013(19) 0.011(2) -0.005(2)
C38 0.074(3) 0.059(3) 0.035(2) -0.005(2) 0.020(2) -0.009(3)
C39 0.058(3) 0.057(3) 0.036(3) -0.002(2) 0.000(2) 0.000(3)
C40 0.048(3) 0.050(3) 0.037(3) -0.007(2) 0.002(2) 0.002(2)
C41 0.039(2) 0.039(2) 0.039(3) -0.0068(19) 0.0052(19) -0.0001(19)
C42 0.094(3) 0.107(3) 0.045(2) -0.004(2) 0.027(2) -0.017(3)
C43 0.051(3) 0.086(5) 0.050(4) -0.012(3) -0.006(3) 0.002(3)
C44 0.029(2) 0.0262(19) 0.044(3) 0.0002(17) 0.0035(19) 0.0025(16)
C45 0.043(3) 0.039(2) 0.048(3) 0.006(2) 0.008(2) 0.006(2)
C46 0.062(3) 0.051(3) 0.045(3) 0.005(2) 0.005(3) 0.009(3)
C47 0.054(3) 0.043(3) 0.057(4) 0.009(2) -0.013(3) 0.006(2)
C48 0.041(3) 0.043(3) 0.068(4) 0.013(3) 0.001(3) 0.007(2)
C49 0.036(2) 0.033(2) 0.061(3) 0.004(2) 0.009(2) -0.0004(18)
C50 0.091(6) 0.106(6) 0.052(4) 0.014(4) 0.011(4) 0.033(5)
C51 0.044(3) 0.056(4) 0.091(5) 0.020(3) -0.002(3) 0.010(3)
C52 0.033(2) 0.0219(18) 0.041(2) -0.0006(16) 0.0094(18) -0.0023(15)
C53 0.032(2) 0.035(2) 0.043(3) -0.0005(18) 0.0125(19) -0.0021(17)
C54 0.036(2) 0.034(2) 0.051(3) -0.0015(19) 0.012(2) -0.0097(18)
C55 0.048(3) 0.032(2) 0.058(3) -0.006(2) 0.015(2) -0.010(2)
C56 0.045(3) 0.028(2) 0.066(4) -0.005(2) 0.018(2) -0.0011(19)
C57 0.033(2) 0.031(2) 0.060(3) -0.002(2) 0.014(2) 0.0004(18)
C59 0.062(4) 0.047(3) 0.108(6) -0.019(3) 0.033(4) 0.002(3)
B1 0.032(2) 0.027(2) 0.037(3) 0.0004(18) 0.011(2) 0.0016(18)
B2 0.030(2) 0.028(2) 0.045(3) -0.0032(19) 0.015(2) 0.0026(18)
B3 0.037(3) 0.052(3) 0.038(3) -0.001(2) 0.005(2) 0.006(2)
P1 0.0271(5) 0.0328(5) 0.0379(6) -0.0010(4) 0.0114(4) 0.0009(4)
P2 0.0331(5) 0.0279(5) 0.0318(6) 0.0022(4) 0.0094(4) 0.0025(4)
P3 0.0267(4) 0.0237(4) 0.0318(5) -0.0009(4) 0.0091(4) 0.0021(4)
P4 0.0261(5) 0.0234(5) 0.0387(6) -0.0012(4) 0.0078(4) 0.0002(4)
Rh1 0.02656(14) 0.02393(14) 0.03131(16) -0.00017(12) 0.00841(11) 0.00134(11)
C58 0.044(3) 0.049(3) 0.083(5) -0.012(3) 0.022(3) -0.014(2)
F1040 0.141(9) 0.091(7) 0.118(6) -0.023(7) 0.073(7) 0.016(7)
F1041 0.195(6) 0.099(4) 0.136(5) -0.010(4) 0.127(5) 0.005(4)
F1060 0.151(6) 0.082(4) 0.101(5) -0.031(3) 0.059(4) 0.020(3)
F1061 0.152(9) 0.073(6) 0.131(8) 0.001(7) 0.085(7) 0.026(7)
F1050 0.140(6) 0.088(4) 0.158(6) -0.006(4) 0.063(5) 0.055(4)
F1051 0.134(7) 0.089(7) 0.129(8) -0.002(7) 0.080(7) 0.044(7)
F1070 0.111(7) 0.127(6) 0.083(6) 0.011(5) -0.048(5) -0.004(5)
F1071 0.105(7) 0.120(7) 0.076(6) 0.007(5) -0.020(5) -0.019(6)
F1090 0.118(6) 0.119(7) 0.091(6) -0.017(5) -0.026(5) -0.039(5)
F1091 0.100(5) 0.111(7) 0.091(6) 0.010(5) -0.036(5) -0.014(6)
F1080 0.130(7) 0.113(7) 0.085(6) -0.020(5) -0.007(6) -0.008(6)
F1081 0.128(6) 0.112(6) 0.072(5) -0.017(4) 0.004(5) -0.020(5)
F1110 0.083(4) 0.175(6) 0.116(5) 0.031(5) 0.006(4) -0.061(5)
F1111 0.081(7) 0.135(8) 0.105(8) 0.027(7) 0.005(7) -0.052(6)
F1120 0.063(7) 0.163(8) 0.100(7) 0.016(6) 0.032(6) -0.049(6)
F1121 0.054(4) 0.155(5) 0.076(4) 0.021(4) 0.013(3) -0.036(3)
F1100 0.083(7) 0.134(8) 0.084(8) 0.039(7) -0.022(7) -0.034(6)
F1101 0.120(6) 0.118(5) 0.095(5) 0.035(4) -0.007(4) -0.025(4)
F1190 0.091(4) 0.112(4) 0.086(4) 0.012(3) 0.048(3) 0.052(4)
F1191 0.086(7) 0.072(6) 0.069(7) -0.011(5) 0.029(6) 0.013(6)
F1200 0.095(4) 0.107(5) 0.078(4) -0.036(3) 0.041(3) -0.039(3)
F1201 0.072(6) 0.071(7) 0.053(6) -0.001(5) 0.022(4) 0.013(5)
F1210 0.070(7) 0.088(7) 0.067(7) -0.005(6) 0.031(5) -0.007(5)
F1211 0.082(4) 0.083(3) 0.056(3) 0.008(2) 0.033(3) 0.010(3)
F500 0.090(6) 0.108(9) 0.041(7) 0.013(7) 0.035(6) -0.016(8)
F501 0.123(4) 0.166(5) 0.066(3) -0.014(3) 0.053(3) -0.066(4)
F520 0.090(4) 0.135(4) 0.063(3) -0.006(3) 0.033(3) 0.027(3)
F521 0.097(8) 0.122(8) 0.046(7) -0.017(6) 0.030(7) -0.004(8)
F510 0.102(8) 0.115(8) 0.047(7) 0.003(6) 0.021(7) -0.026(8)
F511 0.123(4) 0.118(4) 0.040(2) 0.006(2) 0.034(3) -0.008(3)

loop_
_atom_type_symbol
_atom_type_scat_dispersion_real
_atom_type_scat_dispersion_imag
_atom_type_scat_Cromer_Mann_a1
_atom_type_scat_Cromer_Mann_b1
_atom_type_scat_Cromer_Mann_a2
_atom_type_scat_Cromer_Mann_b2
_atom_type_scat_Cromer_Mann_a3
_atom_type_scat_Cromer_Mann_b3
_atom_type_scat_Cromer_Mann_a4
_atom_type_scat_Cromer_Mann_b4
_atom_type_scat_Cromer_Mann_c
_atom_type_scat_source
Rh 0.0927 3.6045 19.2957 0.7515 14.3501 8.2176 4.7343 25.8749 1.2892 98.6062 5.3280 'International Tables Vol C 4.2.6.8 and 6.1.1.4'
P 0.2955 0.4335 6.4345 1.9067 4.1791 27.1570 1.7800 0.5260 1.4908 68.1645 1.1149 'International Tables Vol C 4.2.6.8 and 6.1.1.4'
B 0.0090 0.0039 2.0545 23.2185 1.3326 1.0210 1.0979 60.3498 0.7068 0.1403 -0.1932 'International Tables Vol C 4.2.6.8 and 6.1.1.4'
F 0.0727 0.0534 3.5392 10.2825 2.6412 4.2944 1.5170 0.2615 1.0243 26.1476 0.2776 'International Tables Vol C 4.2.6.8 and 6.1.1.4'
C 0.0181 0.0091 2.3100 20.8439 1.0200 10.2075 1.5886 0.5687 0.8650 51.6512 0.2156 'International Tables Vol C 4.2.6.8 and 6.1.1.4'
H 0.0000 0.0000 0.4930 10.5109 0.3229 26.1257 0.1402 3.1424 0.0408 57.7998 0.0030 'International Tables Vol C 4.2.6.8 and 6.1.1.4'

loop_
_geom_angle_atom_site_label_1
_geom_angle_atom_site_label_2
_geom_angle_atom_site_label_3
_geom_angle
_geom_angle_publ_flag
C102 C101 C106 114.6(5) yes
C102 C101 B3 122.4(5) yes
C106 C101 B3 122.7(5) yes
C101 C102 C103 123.1(5) yes
C101 C102 H1021 118.7 no
C103 C102 H1021 118.2 no
C102 C103 C104 120.7(5) yes
C102 C103 C107 119.1(5) yes
C104 C103 C107 120.1(6) yes
C103 C104 C105 117.2(5) yes
C103 C104 H1041 122.0 no
C105 C104 H1041 120.8 no
C104 C105 C106 121.8(5) yes
C104 C105 C108 119.2(4) yes
C106 C105 C108 118.9(4) yes
C101 C106 C105 122.7(5) yes
C101 C106 H1061 119.1 no
C105 C106 H1061 118.2 no
C103 C107 F101 111.5(5) yes
C103 C107 F103 113.2(6) yes
F101 C107 F103 103.8(5) yes
C103 C107 F102 112.9(5) yes
F101 C107 F102 106.0(6) yes
F103 C107 F102 108.8(6) yes
C105 C108 F1040 113.43(5) yes
C105 C108 F1061 113.47(5) yes
F1040 C108 F1061 105.21(5) yes
C105 C108 F1051 113.45(5) yes
F1040 C108 F1051 105.20(5) yes
F1061 C108 F1051 105.23(5) yes
C105 C108 F1041 113.48(5) yes
C105 C108 F1060 113.46(5) yes
F1041 C108 F1060 105.23(5) yes
C105 C108 F1050 113.43(5) yes
F1041 C108 F1050 105.23(5) yes
F1060 C108 F1050 105.17(5) yes
C110 C109 C114 115.9(5) yes
C110 C109 B3 122.2(5) yes
C114 C109 B3 121.9(5) yes
C109 C110 C111 121.5(6) yes
C109 C110 H1101 118.9 no
C111 C110 H1101 119.6 no
C110 C111 C112 121.8(5) yes
C110 C111 C115 119.3(4) yes
C112 C111 C115 118.8(4) yes
C111 C112 C113 117.7(5) yes
C111 C112 H1121 121.6 no
C113 C112 H1121 120.7 no
C112 C113 C114 120.1(5) yes
C112 C113 C116 118.4(4) yes
C114 C113 C116 121.2(4) yes
C109 C114 C113 123.0(5) yes
C109 C114 H1141 118.9 no
C113 C114 H1141 118.0 no
C111 C115 F1070 111.75(5) yes
C111 C115 F1090 111.76(5) yes
F1070 C115 F1090 107.10(5) yes
C111 C115 F1081 111.75(5) yes
F1070 C115 F1081 107.10(5) yes
F1090 C115 F1081 107.10(5) yes
C111 C115 F1071 111.76(5) yes
C111 C115 F1091 111.75(5) yes
F1071 C115 F1091 107.09(5) yes
C111 C115 F1080 111.76(5) yes
F1071 C115 F1080 107.09(5) yes
F1091 C115 F1080 107.10(5) yes
C113 C116 F1110 112.09(5) yes
C113 C116 F1121 112.13(5) yes
F1110 C116 F1121 106.69(5) yes
C113 C116 F1101 112.12(5) yes
F1110 C116 F1101 106.72(5) yes
F1121 C116 F1101 106.69(5) yes
C113 C116 F1111 112.11(5) yes
C113 C116 F1120 112.10(5) yes
F1111 C116 F1120 106.72(5) yes
C113 C116 F1100 112.10(5) yes
F1111 C116 F1100 106.71(5) yes
F1120 C116 F1100 106.71(5) yes
C118 C117 C122 115.5(5) yes
C118 C117 B3 125.7(4) yes
C122 C117 B3 118.6(5) yes
C117 C118 C119 122.5(5) yes
C117 C118 H1181 119.3 no
C119 C118 H1181 118.2 no
C118 C119 C120 120.8(5) yes
C118 C119 C123 119.9(5) yes
C120 C119 C123 119.2(5) yes
C119 C120 C121 117.8(5) yes
C119 C120 H1201 120.9 no
C121 C120 H1201 121.3 no
C120 C121 C122 121.0(5) yes
C120 C121 C124 120.1(5) yes
C122 C121 C124 118.9(5) yes
C117 C122 C121 122.4(5) yes
C117 C122 H1221 118.5 no
C121 C122 H1221 119.0 no
C119 C123 F114 112.0(5) yes
C119 C123 F113 113.4(6) yes
F114 C123 F113 104.5(6) yes
C119 C123 F115 113.7(5) yes
F114 C123 F115 106.2(6) yes
F113 C123 F115 106.3(6) yes
C121 C124 F116 111.2(5) yes
C121 C124 F118 113.2(6) yes
F116 C124 F118 104.1(6) yes
C121 C124 F117 114.1(5) yes
F116 C124 F117 103.2(6) yes
F118 C124 F117 110.0(6) yes
C126 C125 C130 115.6(5) yes
C126 C125 B3 123.6(5) yes
C130 C125 B3 120.5(5) yes
C125 C126 C127 122.1(5) yes
C125 C126 H1261 119.2 no
C127 C126 H1261 118.7 no
C126 C127 C128 121.4(4) yes
C126 C127 C131 118.6(4) yes
C128 C127 C131 119.9(4) yes
C127 C128 C129 117.7(5) yes
C127 C128 H1281 120.1 no
C129 C128 H1281 122.2 no
C128 C129 C130 121.0(5) yes
C128 C129 C132 120.8(5) yes
C130 C129 C132 118.2(6) yes
C125 C130 C129 122.1(5) yes
C125 C130 H1301 119.5 no
C129 C130 H1301 118.4 no
C127 C131 F1191 113.57(5) yes
C127 C131 F1201 113.54(5) yes
F1191 C131 F1201 105.07(5) yes
C127 C131 F1210 113.59(5) yes
F1191 C131 F1210 105.10(5) yes
F1201 C131 F1210 105.08(5) yes
C127 C131 F1190 113.54(5) yes
C127 C131 F1200 113.58(5) yes
F1190 C131 F1200 105.11(5) yes
C127 C131 F1211 113.57(5) yes
F1190 C131 F1211 105.05(5) yes
F1200 C131 F1211 105.09(5) yes
C129 C132 F122 111.6(6) yes
C129 C132 F124 111.8(6) yes
F122 C132 F124 107.0(6) yes
C129 C132 F123 112.7(6) yes
F122 C132 F123 106.6(7) yes
F124 C132 F123 106.7(7) yes
C302 C301 H3011 108.7 no
C302 C301 H3012 109.4 no
H3011 C301 H3012 111.0 no
C302 C301 H3013 106.2 no
H3011 C301 H3013 110.6 no
H3012 C301 H3013 110.8 no
C301 C302 C303 108.77(7) yes
C301 C302 H3022 108.7 no
C303 C302 H3022 110.2 no
C301 C302 H3021 111.2 no
C303 C302 H3021 108.4 no
H3022 C302 H3021 109.6 no
C302 C303 C304 111.35(5) yes
C302 C303 H3031 108.7 no
C304 C303 H3031 108.8 no
C302 C303 H3032 106.3 no
C304 C303 H3032 109.1 no
H3031 C303 H3032 112.6 no
C303 C304 C305 108.79(7) yes
C303 C304 H3041 109.2 no
C305 C304 H3041 111.0 no
C303 C304 H3042 107.9 no
C305 C304 H3042 109.3 no
H3041 C304 H3042 110.6 no
C304 C305 H3052 111.7 no
C304 C305 H3053 109.4 no
H3052 C305 H3053 109.8 no
C304 C305 H3051 108.6 no
H3052 C305 H3051 108.7 no
H3053 C305 H3051 108.7 no
C2 C1 P1 113.5(3) yes
C2 C1 H11 109.4 no
P1 C1 H11 109.6 no
C2 C1 H12 108.8 no
P1 C1 H12 106.9 no
H11 C1 H12 108.4 no
C1 C2 C3 116.2(4) yes
C1 C2 H21 108.3 no
C3 C2 H21 109.3 no
C1 C2 H22 106.0 no
C3 C2 H22 108.1 no
H21 C2 H22 108.7 no
C2 C3 P2 115.4(3) yes
C2 C3 H31 108.0 no
P2 C3 H31 106.9 no
C2 C3 H32 108.7 no
P2 C3 H32 106.7 no
H31 C3 H32 111.2 no
C5 C4 C9 121.7(6) yes
C5 C4 H41 118.4 no
C9 C4 H41 119.9 no
C4 C5 C6 119.2(6) yes
C4 C5 H51 120.4 no
C6 C5 H51 120.3 no
C5 C6 C7 120.0(5) yes
C5 C6 H61 120.2 no
C7 C6 H61 119.8 no
C6 C7 C8 120.8(6) yes
C6 C7 H71 119.1 no
C8 C7 H71 120.1 no
C7 C8 C9 119.5(6) yes
C7 C8 H81 120.3 no
C9 C8 H81 120.1 no
C8 C9 C4 118.8(5) yes
C8 C9 P1 120.9(4) yes
C4 C9 P1 120.3(4) yes
C11 C10 C15 120.2(5) yes
C11 C10 P1 117.8(4) yes
C15 C10 P1 121.8(4) yes
C10 C11 C12 119.3(5) yes
C10 C11 H111 119.7 no
C12 C11 H111 121.0 no
C11 C12 C13 120.1(5) yes
C11 C12 H121 120.4 no
C13 C12 H121 119.5 no
C12 C13 C14 120.8(5) yes
C12 C13 H131 119.8 no
C14 C13 H131 119.4 no
C13 C14 C15 119.4(6) yes
C13 C14 H141 120.4 no
C15 C14 H141 120.2 no
C14 C15 C10 120.2(5) yes
C14 C15 H151 120.2 no
C10 C15 H151 119.6 no
C17 C16 C21 118.6(4) yes
C17 C16 P2 119.0(4) yes
C21 C16 P2 122.4(4) yes
C16 C17 C18 121.1(5) yes
C16 C17 H171 119.8 no
C18 C17 H171 119.1 no
C17 C18 C19 120.3(5) yes
C17 C18 H181 119.6 no
C19 C18 H181 120.1 no
C18 C19 C20 119.6(5) yes
C18 C19 H191 120.8 no
C20 C19 H191 119.6 no
C19 C20 C21 120.9(6) yes
C19 C20 H201 118.8 no
C21 C20 H201 120.3 no
C20 C21 C16 119.6(5) yes
C20 C21 H211 119.7 no
C16 C21 H211 120.8 no
C23 C22 C27 119.6(5) yes
C23 C22 P2 123.5(4) yes
C27 C22 P2 116.9(3) yes
C22 C23 C24 119.6(5) yes
C22 C23 H231 120.6 no
C24 C23 H231 119.7 no
C23 C24 C25 121.1(5) yes
C23 C24 H241 119.8 no
C25 C24 H241 119.1 no
C24 C25 C26 120.0(5) yes
C24 C25 H251 119.7 no
C26 C25 H251 120.4 no
C25 C26 C27 119.5(5) yes
C25 C26 H261 120.3 no
C27 C26 H261 120.2 no
C22 C27 C26 120.1(5) yes
C22 C27 H271 120.6 no
C26 C27 H271 119.3 no
C29 C28 C33 118.8(4) yes
C29 C28 P3 120.0(3) yes
C33 C28 P3 121.1(3) yes
C28 C29 C30 120.1(4) yes
C28 C29 H291 120.0 no
C30 C29 H291 119.9 no
C29 C30 C31 120.6(4) yes
C29 C30 C34 119.6(4) yes
C31 C30 C34 119.8(4) yes
C30 C31 C32 119.6(4) yes
C30 C31 H311 120.2 no
C32 C31 H311 120.2 no
C31 C32 C33 119.9(4) yes
C31 C32 C35 118.9(4) yes
C33 C32 C35 121.1(4) yes
C28 C33 C32 121.0(4) yes
C28 C33 H331 120.3 no
C32 C33 H331 118.7 no
C30 C34 F3 110.8(5) yes
C30 C34 F1 112.8(4) yes
F3 C34 F1 106.3(5) yes
C30 C34 F2 112.4(5) yes
F3 C34 F2 105.8(4) yes
F1 C34 F2 108.4(5) yes
C32 C35 F4 112.3(5) yes
C32 C35 F6 113.6(5) yes
F4 C35 F6 98.7(5) yes
C32 C35 F5 116.3(5) yes
F4 C35 F5 103.5(6) yes
F6 C35 F5 110.6(6) yes
C37 C36 C41 118.8(4) yes
C37 C36 P3 119.3(4) yes
C41 C36 P3 121.8(4) yes
C36 C37 C38 120.4(5) yes
C36 C37 H371 120.4 no
C38 C37 H371 119.2 no
C37 C38 C39 120.8(4) yes
C37 C38 C42 119.7(4) yes
C39 C38 C42 119.4(4) yes
C38 C39 C40 119.3(5) yes
C38 C39 H391 119.9 no
C40 C39 H391 120.8 no
C39 C40 C41 120.3(5) yes
C39 C40 C43 121.4(5) yes
C41 C40 C43 118.3(5) yes
C40 C41 C36 120.2(5) yes
C40 C41 H411 120.3 no
C36 C41 H411 119.6 no
C38 C42 F500 112.05(5) yes
C38 C42 F521 112.06(5) yes
F500 C42 F521 106.75(5) yes
C38 C42 F510 112.07(5) yes
F500 C42 F510 106.77(5) yes
F521 C42 F510 106.77(5) yes
C38 C42 F501 112.06(5) yes
C38 C42 F520 112.07(5) yes
F501 C42 F520 106.79(5) yes
C38 C42 F511 112.05(5) yes
F501 C42 F511 106.76(5) yes
F520 C42 F511 106.73(5) yes
C40 C43 F7 111.8(5) yes
C40 C43 F8 111.9(6) yes
F7 C43 F8 105.6(6) yes
C40 C43 F9 112.9(6) yes
F7 C43 F9 106.7(7) yes
F8 C43 F9 107.6(5) yes
C45 C44 C49 119.9(5) yes
C45 C44 P4 120.0(4) yes
C49 C44 P4 120.0(4) yes
C44 C45 C46 120.0(5) yes
C44 C45 H451 120.2 no
C46 C45 H451 119.7 no
C45 C46 C47 119.3(6) yes
C45 C46 C50 121.0(6) yes
C47 C46 C50 119.7(6) yes
C46 C47 C48 120.4(5) yes
C46 C47 H471 119.2 no
C48 C47 H471 120.4 no
C47 C48 C49 120.9(5) yes
C47 C48 C51 121.3(6) yes
C49 C48 C51 117.8(6) yes
C44 C49 C48 119.5(5) yes
C44 C49 H491 119.9 no
C48 C49 H491 120.6 no
C46 C50 F16 111.1(8) yes
C46 C50 F18 112.8(7) yes
F16 C50 F18 105.3(7) yes
C46 C50 F17 113.5(6) yes
F16 C50 F17 106.5(8) yes
F18 C50 F17 107.1(9) yes
C48 C51 F15 111.2(7) yes
C48 C51 F13 111.8(5) yes
F15 C51 F13 107.2(6) yes
C48 C51 F14 112.7(6) yes
F15 C51 F14 105.7(6) yes
F13 C51 F14 107.8(7) yes
C53 C52 C57 119.6(4) yes
C53 C52 P4 120.3(3) yes
C57 C52 P4 120.1(3) yes
C52 C53 C54 119.6(4) yes
C52 C53 H531 119.5 no
C54 C53 H531 120.9 no
C53 C54 C55 120.9(4) yes
C53 C54 C58 120.9(5) yes
C55 C54 C58 118.1(4) yes
C54 C55 C56 119.4(4) yes
C54 C55 H551 120.0 no
C56 C55 H551 120.7 no
C55 C56 C57 120.9(5) yes
C55 C56 C59 118.7(5) yes
C57 C56 C59 120.4(5) yes
C56 C57 C52 119.6(4) yes
C56 C57 H571 120.8 no
C52 C57 H571 119.5 no
C56 C59 F20 111.2(6) yes
C56 C59 F19 113.4(6) yes
F20 C59 F19 102.6(7) yes
C56 C59 F21 114.2(6) yes
F20 C59 F21 104.9(6) yes
F19 C59 F21 109.6(6) yes
P3 B1 P4 104.0(2) yes
P3 B1 H2 108.9 no
P4 B1 H2 106.1 no
P3 B1 H3 108.0 no
P4 B1 H3 117.8 no
H2 B1 H3 111.6 no
P4 B2 Rh1 115.4(2) yes
P4 B2 H4 111.5 no
Rh1 B2 H4 47.2 no
P4 B2 H5 107.9 no
Rh1 B2 H5 47.0 no
H4 B2 H5 93.9 no
P4 B2 H6 117.9 no
Rh1 B2 H6 125.0 no
H4 B2 H6 118.9 no
H5 B2 H6 102.6 no
C101 B3 C125 111.7(4) yes
C101 B3 C117 103.0(4) yes
C125 B3 C117 114.5(4) yes
C101 B3 C109 112.1(5) yes
C125 B3 C109 105.7(4) yes
C117 B3 C109 110.1(4) yes
C10 P1 C1 103.3(2) yes
C10 P1 C9 105.9(2) yes
C1 P1 C9 104.9(2) yes
C10 P1 Rh1 121.18(16) yes
C1 P1 Rh1 110.76(16) yes
C9 P1 Rh1 109.44(16) yes
C3 P2 C16 103.2(2) yes
C3 P2 C22 101.2(2) yes
C16 P2 C22 108.4(2) yes
C3 P2 Rh1 110.31(15) yes
C16 P2 Rh1 120.03(17) yes
C22 P2 Rh1 111.73(15) yes
C36 P3 C28 101.4(2) yes
C36 P3 B1 105.0(2) yes
C28 P3 B1 105.8(2) yes
C36 P3 Rh1 110.01(15) yes
C28 P3 Rh1 122.26(14) yes
B1 P3 Rh1 110.88(15) yes
C44 P4 C52 103.3(2) yes
C44 P4 B2 107.5(2) yes
C52 P4 B2 112.0(2) yes
C44 P4 B1 115.0(2) yes
C52 P4 B1 111.5(2) yes
B2 P4 B1 107.5(2) yes
B2 Rh1 P3 86.86(12) yes
B2 Rh1 P1 91.50(12) yes
P3 Rh1 P1 167.84(4) yes
B2 Rh1 P2 145.01(14) yes
P3 Rh1 P2 98.42(4) yes
P1 Rh1 P2 89.82(4) yes
B2 Rh1 H4 28.5 no
P3 Rh1 H4 90.6 no
P1 Rh1 H4 93.7 no
P2 Rh1 H4 116.6 no
B2 Rh1 H5 30.1 no
P3 Rh1 H5 87.7 no
P1 Rh1 H5 84.9 no
P2 Rh1 H5 172.3 no
H4 Rh1 H5 58.4 no
B2 Rh1 H1 135.0 no
P3 Rh1 H1 80.3 no
P1 Rh1 H1 92.5 no
P2 Rh1 H1 79.9 no
H4 Rh1 H1 162.4 no
H5 Rh1 H1 105.9 no
C54 C58 F24 111.6(5) yes
C54 C58 F22 112.6(5) yes
F24 C58 F22 104.0(5) yes
C54 C58 F23 113.6(5) yes
F24 C58 F23 106.9(6) yes
F22 C58 F23 107.4(6) yes
B2 H4 Rh1 104.4 no
B2 H5 Rh1 102.9 no

loop_
_geom_bond_atom_site_label_1
_geom_bond_atom_site_label_2
_geom_bond_distance
_geom_bond_publ_flag
F1 C34 1.314(6) yes
F2 C34 1.313(8) yes
F3 C34 1.354(6) yes
F4 C35 1.361(8) yes
F5 C35 1.269(6) yes
F6 C35 1.302(7) yes
F7 C43 1.338(9) yes
F8 C43 1.334(7) yes
F9 C43 1.305(8) yes
F13 C51 1.312(8) yes
F14 C51 1.307(10) yes
F15 C51 1.330(8) yes
F16 C50 1.333(10) yes
F17 C50 1.308(10) yes
F18 C50 1.311(10) yes
F19 C59 1.323(8) yes
F20 C59 1.357(10) yes
F21 C59 1.277(8) yes
F22 C58 1.328(8) yes
F23 C58 1.319(7) yes
F24 C58 1.341(7) yes
F101 C107 1.339(8) yes
F102 C107 1.312(9) yes
F103 C107 1.332(8) yes
F113 C123 1.312(8) yes
F114 C123 1.320(7) yes
F115 C123 1.301(8) yes
F116 C124 1.348(8) yes
F117 C124 1.302(8) yes
F118 C124 1.309(8) yes
F122 C132 1.330(10) yes
F123 C132 1.327(10) yes
F124 C132 1.330(7) yes
C101 C102 1.392(7) yes
C101 C106 1.393(7) yes
C101 B3 1.645(8) yes
C102 C103 1.398(8) yes
C102 H1021 0.928 no
C103 C104 1.374(8) yes
C103 C107 1.498(8) yes
C104 C105 1.381(8) yes
C104 H1041 0.933 no
C105 C106 1.379(8) yes
C105 C108 1.487(3) yes
C106 H1061 0.922 no
C108 F1040 1.351(6) yes
C108 F1061 1.338(6) yes
C108 F1051 1.349(6) yes
C108 F1041 1.349(5) yes
C108 F1060 1.348(5) yes
C108 F1050 1.347(5) yes
C109 C110 1.396(8) yes
C109 C114 1.398(8) yes
C109 B3 1.628(8) yes
C110 C111 1.385(8) yes
C110 H1101 0.936 no
C111 C112 1.379(10) yes
C111 C115 1.515(4) yes
C112 C113 1.397(9) yes
C112 H1121 0.929 no
C113 C114 1.379(8) yes
C113 C116 1.510(4) yes
C114 H1141 0.929 no
C115 F1070 1.332(5) yes
C115 F1090 1.334(5) yes
C115 F1081 1.335(5) yes
C115 F1071 1.335(5) yes
C115 F1091 1.335(5) yes
C115 F1080 1.332(5) yes
C116 F1110 1.339(5) yes
C116 F1121 1.336(5) yes
C116 F1101 1.343(5) yes
C116 F1111 1.339(6) yes
C116 F1120 1.337(6) yes
C116 F1100 1.340(6) yes
C117 C118 1.385(7) yes
C117 C122 1.402(7) yes
C117 B3 1.641(7) yes
C118 C119 1.396(7) yes
C118 H1181 0.923 no
C119 C120 1.379(7) yes
C119 C123 1.502(8) yes
C120 C121 1.386(8) yes
C120 H1201 0.927 no
C121 C122 1.384(8) yes
C121 C124 1.499(7) yes
C122 H1221 0.929 no
C125 C126 1.405(7) yes
C125 C130 1.399(8) yes
C125 B3 1.642(7) yes
C126 C127 1.389(7) yes
C126 H1261 0.934 no
C127 C128 1.382(7) yes
C127 C131 1.497(3) yes
C128 C129 1.384(8) yes
C128 H1281 0.929 no
C129 C130 1.399(8) yes
C129 C132 1.521(9) yes
C130 H1301 0.929 no
C131 F1191 1.334(6) yes
C131 F1201 1.340(5) yes
C131 F1210 1.329(6) yes
C131 F1190 1.338(4) yes
C131 F1200 1.329(5) yes
C131 F1211 1.336(4) yes
C301 C302 1.384(7) yes
C301 H3011 0.965 no
C301 H3012 0.961 no
C301 H3013 0.969 no
C302 C303 1.488(5) yes
C302 H3022 0.984 no
C302 H3021 0.990 no
C303 C304 1.494(5) yes
C303 H3031 0.980 no
C303 H3032 0.985 no
C304 C305 1.404(6) yes
C304 H3041 0.980 no
C304 H3042 0.990 no
C305 H3052 0.950 no
C305 H3053 0.950 no
C305 H3051 0.950 no
C1 C2 1.535(7) yes
C1 P1 1.817(5) yes
C1 H11 0.967 no
C1 H12 0.967 no
C2 C3 1.542(7) yes
C2 H21 0.968 no
C2 H22 0.977 no
C3 P2 1.828(5) yes
C3 H31 0.970 no
C3 H32 0.970 no
C4 C5 1.379(8) yes
C4 C9 1.383(7) yes
C4 H41 0.929 no
C5 C6 1.388(10) yes
C5 H51 0.932 no
C6 C7 1.374(10) yes
C6 H61 0.918 no
C7 C8 1.392(8) yes
C7 H71 0.930 no
C8 C9 1.396(7) yes
C8 H81 0.923 no
C9 P1 1.814(5) yes
C10 C11 1.402(7) yes
C10 C15 1.373(7) yes
C10 P1 1.825(5) yes
C11 C12 1.392(8) yes
C11 H111 0.928 no
C12 C13 1.374(9) yes
C12 H121 0.932 no
C13 C14 1.382(9) yes
C13 H131 0.935 no
C14 C15 1.397(7) yes
C14 H141 0.929 no
C15 H151 0.919 no
C16 C17 1.388(7) yes
C16 C21 1.383(7) yes
C16 P2 1.816(5) yes
C17 C18 1.383(7) yes
C17 H171 0.928 no
C18 C19 1.361(9) yes
C18 H181 0.929 no
C19 C20 1.377(9) yes
C19 H191 0.931 no
C20 C21 1.396(7) yes
C20 H201 0.931 no
C21 H211 0.924 no
C22 C23 1.394(6) yes
C22 C27 1.392(7) yes
C22 P2 1.813(5) yes
C23 C24 1.383(8) yes
C23 H231 0.939 no
C24 C25 1.365(9) yes
C24 H241 0.926 no
C25 C26 1.399(8) yes
C25 H251 0.928 no
C26 C27 1.391(7) yes
C26 H261 0.932 no
C27 H271 0.943 no
C28 C29 1.395(6) yes
C28 C33 1.389(6) yes
C28 P3 1.833(4) yes
C29 C30 1.388(6) yes
C29 H291 0.940 no
C30 C31 1.378(7) yes
C30 C34 1.507(6) yes
C31 C32 1.393(6) yes
C31 H311 0.940 no
C32 C33 1.378(6) yes
C32 C35 1.493(7) yes
C33 H331 0.930 no
C36 C37 1.391(7) yes
C36 C41 1.387(7) yes
C36 P3 1.839(5) yes
C37 C38 1.381(6) yes
C37 H371 0.934 no
C38 C39 1.383(8) yes
C38 C42 1.518(3) yes
C39 C40 1.372(8) yes
C39 H391 0.925 no
C40 C41 1.405(7) yes
C40 C43 1.501(8) yes
C41 H411 0.940 no
C42 F500 1.334(6) yes
C42 F521 1.329(6) yes
C42 F510 1.330(6) yes
C42 F501 1.338(4) yes
C42 F520 1.331(4) yes
C42 F511 1.327(4) yes
C44 C45 1.381(7) yes
C44 C49 1.393(7) yes
C44 P4 1.829(5) yes
C45 C46 1.401(8) yes
C45 H451 0.938 no
C46 C47 1.392(9) yes
C46 C50 1.512(11) yes
C47 C48 1.360(9) yes
C47 H471 0.919 no
C48 C49 1.388(8) yes
C48 C51 1.516(8) yes
C49 H491 0.919 no
C52 C53 1.400(6) yes
C52 C57 1.383(6) yes
C52 P4 1.818(4) yes
C53 C54 1.386(6) yes
C53 H531 0.936 no
C54 C55 1.375(7) yes
C54 C58 1.497(7) yes
C55 C56 1.379(7) yes
C55 H551 0.943 no
C56 C57 1.393(7) yes
C56 C59 1.494(8) yes
C57 H571 0.937 no
B1 P3 1.945(5) yes
B1 P4 1.922(5) yes
B1 H2 1.120 no
B1 H3 1.023 no
B2 P4 1.935(5) yes
B2 Rh1 2.280(5) yes
B2 H4 1.121 no
B2 H5 1.173 no
B2 H6 1.050 no
P1 Rh1 2.3241(11) yes
P2 Rh1 2.2650(11) yes
P3 Rh1 2.3925(10) yes
Rh1 H4 1.726 no
Rh1 H5 1.710 no
Rh1 H1 1.247 no

loop_
_platon_squeeze_void_nr
_platon_squeeze_void_average_x
_platon_squeeze_void_average_y
_platon_squeeze_void_average_z
_platon_squeeze_void_volume
_platon_squeeze_void_count_electrons
_platon_squeeze_void_content
1 0.970 0.159 0.779 214 45 ' '
2 0.970 0.341 0.279 214 45 ' '
3 0.203 0.227 0.627 17 1 ' '
4 0.203 0.273 0.127 17 1 ' '
5 0.030 0.659 0.721 214 45 ' '
6 0.030 0.841 0.221 214 45 ' '
7 0.797 0.727 0.873 17 1 ' '
8 0.796 0.772 0.373 17 1 ' '
